data_1100186
loop_
_publ_author_name
T.Grob
G.Seybert
W.Massa
K.Harms
K.Dehnicke

_journal_name_full Z.Anorg.Allg.Chem.
_journal_page_first 1361
_journal_paper_doi 10.1002/(SICI)1521-3749(200006)626:6<1361::AID-ZAAC1361>3.0.CO;2-X
_journal_volume 626
_journal_year 2000
_chemical_formula_moiety
;
C88 H92 I1 N4 O4 P4 Y2 1+,I3 1-,6.5(C4 H8 O1)
;
_chemical_formula_sum 'C114 H144 I4 N4 O10.5 P4 Y2'
_chemical_name_systematic
;
(\m~2~-Iodo)-bis((\m~2~-triphenylphosphoraneiminato)-triphenylphosphoraneimina
to-bis(tetrahydrofuran)-yttrium) tri-iodide tetrahydrofuran solvate
;
_space_group_IT_number 2
_symmetry_cell_setting triclinic
_symmetry_Int_Tables_number 2
_symmetry_space_group_name_Hall '-P 1'
_symmetry_space_group_name_H-M 'P -1'
_cell_angle_alpha 74.929(15)
_cell_angle_beta 84.223(14)
_cell_angle_gamma 64.612(12)
_cell_formula_units_Z 2
_cell_length_a 17.3969(18)
_cell_length_b 17.701(2)
_cell_length_c 21.538(3)
_cell_volume 5785.395
_diffrn_ambient_temperature 103
_exptl_crystal_colour dark.
_exptl_crystal_density_diffrn 1.464
_exptl_crystal_description plate
_refine_ls_R_factor_gt 6.38
_refine_ls_wR_factor_gt 6.38
_cod_database_code 1100186

loop_
_symmetry_equiv_pos_site_id
_symmetry_equiv_pos_as_xyz
1 x,y,z
2 -x,-y,-z

loop_
_atom_site_label
_atom_site_type_symbol
_atom_site_fract_x
_atom_site_fract_y
_atom_site_fract_z
I1 I 0.91915(4) 0.82227(4) 0.12771(3)
Y1 Y 0.82207(6) 0.89035(5) 0.25381(4)
P1 P 0.95873(16) 0.69401(14) 0.35904(11)
N1 N 0.9454(5) 0.7729(4) 0.3012(3)
O1 O 0.7363(4) 0.8185(4) 0.2365(3)
Y2 Y 1.03857(6) 0.82083(5) 0.23820(4)
P2 P 0.91004(15) 1.04495(14) 0.22295(11)
N2 N 0.9179(4) 0.9514(4) 0.2319(3)
O2 O 0.7284(4) 0.9936(4) 0.1666(3)
P3 P 0.66801(16) 0.96660(14) 0.37917(11)
O3 O 1.1194(4) 0.6794(4) 0.2164(3)
N3 N 0.7389(5) 0.9338(4) 0.3299(3)
P4 P 1.20898(16) 0.81265(15) 0.33291(12)
O4 O 1.1214(4) 0.8490(4) 0.1432(3)
N4 N 1.1336(5) 0.8194(5) 0.2964(3)
C1 C 0.6788(6) 0.7983(6) 0.2865(5)
H1 H 0.70820 0.74080 0.31350
H2 H 0.65920 0.83920 0.31340
C2 C 0.6076(11) 0.8036(13) 0.2524(7)
H3 H 0.56100 0.86040 0.24720
H4 H 0.58750 0.76110 0.27620
C3 C 0.6400(9) 0.7864(9) 0.1908(8)
H5 H 0.59770 0.82380 0.15730
H6 H 0.65410 0.72700 0.19110
C4 C 0.7197(7) 0.8037(7) 0.1784(5)
H7 H 0.76740 0.75470 0.16780
H8 H 0.70990 0.85400 0.14320
C5 C 1.0949(6) 0.6203(6) 0.1969(5)
H9 H 1.06610 0.64590 0.15540
H10 H 1.05740 0.60390 0.22840
C6 C 1.1784(7) 0.5423(6) 0.1938(6)
H11 H 1.19210 0.49980 0.23470
H12 H 1.17550 0.51550 0.16060
C7 C 1.2425(7) 0.5800(6) 0.1773(5)
H13 H 1.24020 0.60820 0.13200
H14 H 1.29990 0.53670 0.18890
C8 C 1.2127(6) 0.6441(6) 0.2199(5)
H15 H 1.23350 0.61600 0.26380
H16 H 1.23200 0.68940 0.20300
C9 C 1.1292(6) 0.8204(6) 0.0845(4)
H17 H 1.07970 0.85730 0.05690
H18 H 1.13440 0.76170 0.09430
C10 C 1.2071(9) 0.8246(10) 0.0530(7)
H19 H 1.24790 0.76770 0.04940
H20 H 1.19280 0.86180 0.01000
C11 C 1.2421(10) 0.8589(12) 0.0886(7)
H21 H 1.24580 0.91080 0.06240
H22 H 1.29900 0.81690 0.10320
C12 C 1.1862(6) 0.8793(6) 0.1449(5)
H23 H 1.21890 0.84960 0.18470
H24 H 1.16090 0.94070 0.14210
C13 C 0.7434(7) 1.0355(6) 0.1010(4)
H25 H 0.76280 0.99450 0.07430
H26 H 0.78630 1.05690 0.10110
C14 C 0.6589(7) 1.1087(7) 0.0759(6)
H27 H 0.65270 1.11810 0.02990
H28 H 0.65260 1.16170 0.08540
C15 C 0.5947(8) 1.0763(10) 0.1135(6)
H29 H 0.54050 1.12360 0.11740
H30 H 0.58550 1.03790 0.09310
C16 C 0.6366(7) 1.0303(7) 0.1749(5)
H31 H 0.61880 0.98470 0.19510
H32 H 0.62090 1.06970 0.20280
C17 C 1.0638(6) 0.6034(5) 0.3672(4)
C18 C 1.0766(7) 0.5218(6) 0.3629(5)
H33 H 1.03020 0.51130 0.35400
C19 C 1.1594(8) 0.4549(6) 0.3719(6)
H34 H 1.16890 0.39890 0.36880
C20 C 1.2255(7) 0.4699(6) 0.3848(5)
H35 H 1.28110 0.42450 0.38980
C21 C 1.2139(6) 0.5486(6) 0.3907(5)
H36 H 1.26060 0.55780 0.40090
C22 C 1.1318(6) 0.6166(6) 0.3814(5)
H37 H 1.12330 0.67200 0.38500
C23 C 0.9472(6) 0.7174(5) 0.4374(4)
C24 C 0.9099(6) 0.8034(6) 0.4423(5)
H38 H 0.88920 0.84870 0.40470
C25 C 0.9029(6) 0.8229(6) 0.5017(5)
H39 H 0.87830 0.88140 0.50420
C26 C 0.9314(7) 0.7579(7) 0.5571(5)
H40 H 0.92650 0.77190 0.59750
C27 C 0.9670(6) 0.6728(6) 0.5539(5)
H41 H 0.98550 0.62800 0.59210
C28 C 0.9755(6) 0.6531(6) 0.4950(5)
H42 H 1.00130 0.59430 0.49310
C29 C 0.8916(6) 0.6399(5) 0.3560(5)
C30 C 0.8620(6) 0.5965(6) 0.4097(5)
H43 H 0.86950 0.60110 0.45140
C31 C 0.8218(7) 0.5469(6) 0.4023(5)
H44 H 0.80260 0.51710 0.43930
C32 C 0.8091(7) 0.5396(6) 0.3426(6)
H45 H 0.78130 0.50530 0.33830
C33 C 0.8370(7) 0.5825(6) 0.2891(5)
H46 H 0.82920 0.57700 0.24770
C34 C 0.8764(6) 0.6336(6) 0.2950(5)
H47 H 0.89340 0.66480 0.25750
C35 C 0.8053(6) 1.1337(5) 0.1988(4)
C36 C 0.7915(7) 1.2003(6) 0.1433(5)
H48 H 0.83680 1.19930 0.11440
C37 C 0.7111(7) 1.2683(6) 0.1306(5)
H49 H 0.70090 1.31260 0.09220
C38 C 0.6462(7) 1.2711(7) 0.1736(5)
H50 H 0.59190 1.31850 0.16500
C39 C 0.6582(7) 1.2072(6) 0.2284(5)
H51 H 0.61260 1.20980 0.25730
C40 C 0.7386(6) 1.1377(5) 0.2415(5)
H52 H 0.74770 1.09330 0.27970
C41 C 0.9795(6) 1.0732(5) 0.1606(4)
C42 C 0.9861(6) 1.0450(5) 0.1038(4)
H53 H 0.95740 1.01120 0.10020
C43 C 1.0344(6) 1.0669(6) 0.0537(5)
H54 H 1.03930 1.04760 0.01570
C44 C 1.0753(7) 1.1159(6) 0.0583(5)
H55 H 1.10840 1.13050 0.02340
C45 C 1.0688(6) 1.1443(6) 0.1131(5)
H56 H 1.09690 1.17910 0.11590
C46 C 1.0215(6) 1.1223(5) 0.1642(5)
H57 H 1.01800 1.14130 0.20220
C47 C 0.9325(6) 1.0682(5) 0.2950(4)
C48 C 0.9101(6) 1.1533(6) 0.3003(5)
H58 H 0.88100 1.20040 0.26550
C49 C 0.9294(7) 1.1695(6) 0.3543(5)
H59 H 0.91420 1.22700 0.35670
C50 C 0.9717(6) 1.1006(6) 0.4056(5)
H60 H 0.98660 1.11050 0.44300
C51 C 0.9918(6) 1.0170(6) 0.4014(4)
H61 H 1.01890 0.96990 0.43670
C52 C 0.9732(6) 1.0021(5) 0.3475(4)
H62 H 0.98860 0.94430 0.34560
C53 C 0.5600(6) 0.9922(6) 0.3533(4)
C54 C 0.5178(7) 1.0643(7) 0.3041(5)
H63 H 0.54150 1.10500 0.28880
C55 C 0.4438(7) 1.0786(8) 0.2770(5)
H64 H 0.41750 1.12770 0.24280
C56 C 0.4075(7) 1.0218(8) 0.2996(5)
H65 H 0.35610 1.03120 0.28060
C57 C 0.4456(7) 0.9503(7) 0.3501(6)
H66 H 0.42030 0.91110 0.36630
C58 C 0.5205(7) 0.9371(6) 0.3764(5)
H67 H 0.54590 0.88880 0.41140
C59 C 0.6778(6) 0.8911(5) 0.4572(4)
C60 C 0.7205(6) 0.8022(5) 0.4609(5)
H68 H 0.74630 0.78280 0.42360
C61 C 0.7252(7) 0.7435(6) 0.5173(5)
H69 H 0.75350 0.68380 0.51850
C62 C 0.6895(6) 0.7690(6) 0.5735(5)
H70 H 0.69320 0.72770 0.61270
C63 C 0.6480(6) 0.8572(6) 0.5702(5)
H71 H 0.62360 0.87630 0.60790
C64 C 0.6422(6) 0.9164(6) 0.5135(4)
H72 H 0.61330 0.97610 0.51240
C65 C 0.6601(6) 1.0620(5) 0.4015(4)
C66 C 0.7332(7) 1.0716(6) 0.4073(4)
H73 H 0.78610 1.02890 0.39820
C67 C 0.7327(8) 1.1406(7) 0.4258(5)
H74 H 0.78410 1.14570 0.42980
C68 C 0.6543(10) 1.2028(7) 0.4384(5)
H75 H 0.65240 1.25170 0.45020
C69 C 0.5811(8) 1.1955(7) 0.4343(6)
H76 H 0.52860 1.23840 0.44400
C70 C 0.5820(7) 1.1258(6) 0.4160(5)
H77 H 0.53030 1.12080 0.41320
C71 C 1.3119(7) 0.7696(7) 0.2931(5)
C72 C 1.3500(7) 0.8228(8) 0.2587(5)
H78 H 1.32760 0.88090 0.26200
C73 C 1.4200(8) 0.7928(9) 0.2198(6)
H79 H 1.44510 0.82960 0.19600
C74 C 1.4523(9) 0.7060(11) 0.2171(7)
H80 H 1.49960 0.68410 0.19040
C75 C 1.4172(9) 0.6527(10) 0.2520(7)
H81 H 1.44050 0.59390 0.25020
C76 C 1.3483(7) 0.6840(7) 0.2895(5)
H82 H 1.32450 0.64620 0.31370
C77 C 1.2264(6) 0.7448(6) 0.4158(4)
C78 C 1.3050(7) 0.6821(6) 0.4420(5)
H83 H 1.35480 0.67310 0.41680
C79 C 1.3111(8) 0.6327(6) 0.5044(6)
H84 H 1.36480 0.59020 0.52180
C80 C 1.2398(8) 0.6453(6) 0.5407(5)
H85 H 1.24370 0.61120 0.58340
C81 C 1.1619(8) 0.7080(6) 0.5153(5)
H86 H 1.11280 0.71690 0.54120
C82 C 1.1537(6) 0.7574(6) 0.4536(5)
H87 H 1.09960 0.79970 0.43680
C83 C 1.2038(6) 0.9135(6) 0.3446(4)
C84 C 1.2360(6) 0.9186(6) 0.3977(5)
H88 H 1.26080 0.86770 0.43080
C85 C 1.2346(7) 0.9951(7) 0.4058(5)
H89 H 1.25780 0.99670 0.44330
C86 C 1.1973(6) 1.0693(6) 0.3561(5)
H90 H 1.19550 1.12230 0.36000
C87 C 1.1633(7) 1.0671(6) 0.3020(5)
H91 H 1.13900 1.11770 0.26840
C88 C 1.1651(6) 0.9893(6) 0.2974(5)
H92 H 1.13930 0.98790 0.26110
I2 I 0.3955(2) 1.3331(2) 0.2041(3)
I3 I 0.44888(12) 1.39191(12) 0.29960(9)
I4 I 0.34001(15) 1.28183(11) 0.10518(11)
I5? I 0.3956(3) 1.3097(3) 0.1363(3)
I6? I 0.4147(3) 1.3424(3) 0.2595(3)
I7? I 0.3856(5) 1.2821(4) 0.0085(5)
I8? I 0.460(1) 1.4333(10) 0.3430(14)
I9? I 0.4037(7) 1.2765(7) 0.0853(5)
I10? I 0.4289(15) 1.2442(15) -0.0385(6)
I11? I 0.3776(12) 1.3126(10) 0.2153(9)
O5 O 0.4501(13) 1.4785(12) -0.0845(9)
C89 C 0.4466(18) 1.3976(16) -0.0582(15)
H93 H 0.43940 1.37430 -0.09220
H94 H 0.40300 1.39980 -0.02600
C90 C 0.544(2) 1.350(2) -0.0268(14)
H95 H 0.54030 1.32980 0.01930
H96 H 0.57520 1.30010 -0.04400
C91 C 0.581(2) 1.3890(19) -0.0449(18)
H97 H 0.63810 1.35520 -0.05810
H98 H 0.58620 1.40320 -0.00530
C92 C 0.5339(14) 1.470(2) -0.0934(11)
H99 H 0.53680 1.51920 -0.08440
H100 H 0.55520 1.46370 -0.13600
O6 O 0.7995(9) 1.3531(6) -0.0114(6)
O7? O 0.861(2) 1.3950(19) -0.0501(15)
C93 C 0.7583(5) 1.4440(4) -0.0033(3)
H101 H 0.74100 1.48450 -0.04480
H102 H 0.70810 1.45170 0.02310
H103? H 0.71310 1.49520 -0.02770
H104? H 0.73760 1.40330 0.02320
C94 C 0.8183(5) 1.4586(4) 0.0270(3)
H105 H 0.79150 1.48980 0.05990
H106 H 0.84430 1.49080 -0.00410
C95 C 0.8853(5) 1.3655(4) 0.0571(3)
H107 H 0.94090 1.36410 0.06150
H108 H 0.86750 1.34100 0.09860
C96 C 0.8844(5) 1.3205(4) 0.0061(3)
H109 H 0.91820 1.33270 -0.03060
H110 H 0.90700 1.25860 0.02340
H111? H 0.94000 1.27610 0.00060
H112? H 0.84280 1.29620 0.01500
O8 O 1.4618(5) 0.9644(4) 0.0954(3)
C97 C 1.4041(5) 1.0205(4) 0.1262(3)
H113 H 1.41980 1.06760 0.12360
H114 H 1.40560 0.99140 0.17130
C98 C 1.3200(12) 1.0547(16) 0.1015(11)
H115 H 1.28850 1.11500 0.10170
H116 H 1.28860 1.02200 0.12410
C99 C 1.3468(14) 1.0396(17) 0.0312(10)
H117 H 1.30310 1.03360 0.01080
H118 H 1.35950 1.08580 0.00400
C100 C 1.4229(15) 0.9585(15) 0.0461(11)
H119 H 1.40770 0.91000 0.05990
H120 H 1.45950 0.95100 0.00910
O9 O 0.2188(8) 1.6205(6) -0.2865(6)
C101 C 0.2978(14) 1.6285(14) -0.2895(10)
H121 H 0.29510 1.67040 -0.26690
H122 H 0.31640 1.64300 -0.33320
C102 C 0.3506(17) 1.5383(18) -0.2519(15)
H123 H 0.39920 1.53780 -0.23300
H124 H 0.37170 1.50210 -0.28220
C103 C 0.301(2) 1.5094(18) -0.2018(15)
H125 H 0.31650 1.50620 -0.15900
H126 H 0.30470 1.45390 -0.20460
C104 C 0.2176(14) 1.5782(13) -0.2253(8)
H127 H 0.17550 1.55500 -0.22100
H128 H 0.20110 1.61810 -0.19770
O10 O 0.8242(11) 0.6140(8) 0.1148(6)
C105 C 0.9069(14) 0.5990(15) 0.0983(14)
H129 H 0.93900 0.54850 0.13140
H130 H 0.91720 0.64600 0.10490
C106 C 0.9525(17) 0.5644(19) 0.0486(19)
H131 H 0.94740 0.51790 0.03610
H132 H 1.00900 0.56290 0.04160
C107 C 0.8719(19) 0.6658(16) 0.0142(13)
H133 H 0.88840 0.70840 0.02200
H134 H 0.86320 0.67820 -0.03180
C108 C 0.7919(19) 0.6831(16) 0.0509(12)
H135 H 0.76010 0.74040 0.05810
H136 H 0.75670 0.66870 0.02810
O11 O 1.1039(18) 1.2778(15) 0.1896(9)
C109 C 1.0250(18) 1.3327(16) 0.2210(16)
H137 H 0.98220 1.37120 0.18810
H138 H 1.00460 1.29270 0.24900
C110 C 1.047(2) 1.3717(15) 0.2547(13)
H139 H 1.01770 1.37160 0.29550
H140 H 1.03220 1.43070 0.23060
C111 C 1.1458(18) 1.3191(13) 0.2619(13)
H141 H 1.17080 1.35640 0.26770
H142 H 1.15780 1.27240 0.30030
C112 C 1.179(2) 1.283(2) 0.2033(17)
H143 H 1.19670 1.32120 0.17040
H144 H 1.22570 1.22590 0.21480
O12 O 0.5230(6) 0.5789(5) 0.4443(5)
C113 C 0.5363(11) 0.5906(10) 0.5026(8)
H145 H 0.55590 0.53570 0.53420
H146 H 0.48430 0.63060 0.51800
C114 C 0.6007(10) 0.6232(9) 0.4930(7)
H147 H 0.65730 0.57740 0.49350
H148 H 0.59800 0.65360 0.52530
C115 C 0.5769(10) 0.6840(9) 0.4257(8)
H149 H 0.53030 0.73880 0.42800
H150 H 0.62510 0.69420 0.40540
C116 C 0.5520(11) 0.6357(12) 0.3907(9)
H151 H 0.59930 0.60150 0.36740
H152 H 0.50560 0.67490 0.36080

loop_
_atom_type_symbol
_atom_type_radius_bond
C 0.68
H 0.23
I 1.45
N 0.68
O 0.68
P 1.05
Y 1.46
